data_4338000
loop_
_publ_author_name
'K\"ogel, Julius F'
'Finger, Lars H.'
'Frank, Nicolas'
'Sundermeyer, J\"org'

_publ_section_title
;
 The New NH-Acid HN(C6F5)(C(CF3)3) and Its Crystalline and Volatile
 Alkaline and Earth Alkaline Metal Salts.
;
_journal_issue 7
_journal_name_full 'Inorganic chemistry'
_journal_page_first 3839
_journal_paper_doi 10.1021/ic5001717
_journal_volume 53
_journal_year 2014
_chemical_formula_moiety 'C10 F14 Li N'
_chemical_formula_sum 'C10 F14 Li N'
_chemical_formula_weight 407.05
_chemical_name_common LiN(C6F5)(C4F9)
_chemical_name_systematic
;
Lithium-(pentafluorophenyl)(nonafluoro-tert-butyl)amide
;
_space_group_IT_number 56
_symmetry_cell_setting orthorhombic
_symmetry_space_group_name_Hall '-P 2ab 2ac'
_symmetry_space_group_name_H-M 'P c c n'
_atom_sites_solution_primary direct
_atom_sites_solution_secondary difmap
_audit_creation_method SHELXL-97
_cell_angle_alpha 90.00
_cell_angle_beta 90.00
_cell_angle_gamma 90.00
_cell_formula_units_Z 8
_cell_length_a 18.685(3)
_cell_length_b 10.6119(12)
_cell_length_c 12.2994(16)
_cell_measurement_reflns_used 1026
_cell_measurement_temperature 100(2)
_cell_measurement_theta_max 22.82
_cell_measurement_theta_min 2.14
_cell_volume 2438.8(6)
_computing_cell_refinement 'STOE X-AREA'
_computing_data_collection 'STOE X-AREA'
_computing_data_reduction 'STOE X-RED'
_computing_molecular_graphics 'Ortep-3 for Windows (Farrugia, 1997)'
_computing_publication_material 'WinGX publication routines (Farrugia, 1999)'
_computing_structure_refinement 'SHELXL-97 (Sheldrick, 2008)'
_computing_structure_solution 'SIR92 (Giacovazzo et al, 1993)'
_diffrn_ambient_temperature 100(2)
_diffrn_detector_area_resol_mean 6.67
_diffrn_measured_fraction_theta_full 0.999
_diffrn_measured_fraction_theta_max 0.999
_diffrn_measurement_device_type 'STOE IPDS 2'
_diffrn_measurement_method 'rotation method'
_diffrn_radiation_monochromator graphite
_diffrn_radiation_source 'fine-focus sealed tube'
_diffrn_radiation_type MoK\a
_diffrn_radiation_wavelength 0.71073
_diffrn_reflns_av_R_equivalents 0.1524
_diffrn_reflns_av_sigmaI/netI 0.3851
_diffrn_reflns_limit_h_max 19
_diffrn_reflns_limit_h_min -22
_diffrn_reflns_limit_k_max 11
_diffrn_reflns_limit_k_min -12
_diffrn_reflns_limit_l_max 12
_diffrn_reflns_limit_l_min -14
_diffrn_reflns_number 6827
_diffrn_reflns_theta_full 25.00
_diffrn_reflns_theta_max 25.00
_diffrn_reflns_theta_min 2.21
_exptl_absorpt_coefficient_mu 0.281
_exptl_absorpt_correction_T_max 0.9719
_exptl_absorpt_correction_T_min 0.9673
_exptl_absorpt_correction_type multi-scan
_exptl_absorpt_process_details
;

[c.f. r.h. blessing, acta cryst. (1995), a51, 33-38]

;
_exptl_crystal_colour colourless
_exptl_crystal_density_diffrn 2.217
_exptl_crystal_density_method 'not measured'
_exptl_crystal_description block
_exptl_crystal_F_000 1568
_exptl_crystal_size_max 0.11
_exptl_crystal_size_mid 0.1
_exptl_crystal_size_min 0.1
_refine_diff_density_max 0.359
_refine_diff_density_min -0.287
_refine_diff_density_rms 0.068
_refine_ls_extinction_method none
_refine_ls_goodness_of_fit_ref 0.488
_refine_ls_hydrogen_treatment none
_refine_ls_matrix_type full
_refine_ls_number_parameters 205
_refine_ls_number_reflns 2162
_refine_ls_number_restraints 2
_refine_ls_restrained_S_all 0.488
_refine_ls_R_factor_all 0.1777
_refine_ls_R_factor_gt 0.0417
_refine_ls_shift/su_max 0.001
_refine_ls_shift/su_mean 0.000
_refine_ls_structure_factor_coef Fsqd
_refine_ls_weighting_details 'calc w=1/[\s^2^(Fo^2^)+(0.0000P)^2^+0.0000P] where P=(Fo^2^+2Fc^2^)/3'
_refine_ls_weighting_scheme calc
_refine_ls_wR_factor_gt 0.0540
_refine_ls_wR_factor_ref 0.0727
_reflns_number_gt 566
_reflns_number_total 2162
_reflns_threshold_expression >2\s(I)
_cod_data_source_file ic5001717_si_003.cif
_cod_data_source_block dgfluor
_cod_depositor_comments 'Adding full bibliography for 4338000--4338004.cif.'
_cod_original_sg_symbol_Hall '-P 2ab 2ac '
_cod_database_code 4338000

loop_
_symmetry_equiv_pos_as_xyz
'x, y, z'
'-x+1/2, -y+1/2, z'
'x+1/2, -y, -z+1/2'
'-x, y+1/2, -z+1/2'
'-x, -y, -z'
'x-1/2, y-1/2, -z'
'-x-1/2, y, z-1/2'
'x, -y-1/2, z-1/2'

loop_
_atom_site_label
_atom_site_type_symbol
_atom_site_fract_x
_atom_site_fract_y
_atom_site_fract_z
_atom_site_U_iso_or_equiv
_atom_site_adp_type
_atom_site_occupancy
_atom_site_symmetry_multiplicity
_atom_site_calc_flag
_atom_site_refinement_flags
F5 F 0.37465(17) 0.2595(4) 0.3585(3) 0.0274(10) Uani 1 1 d .
F4 F 0.38800(17) 0.5025(3) 0.4173(3) 0.0207(9) Uani 1 1 d .
F3 F 0.44087(18) 0.5657(3) 0.6145(3) 0.0267(10) Uani 1 1 d .
F2 F 0.48881(18) 0.3802(4) 0.7525(3) 0.0263(10) Uani 1 1 d .
F1 F 0.47234(18) 0.1350(4) 0.6975(3) 0.0246(10) Uani 1 1 d U
F6 F 0.34578(18) 0.0105(4) 0.3104(3) 0.0283(10) Uani 1 1 d .
F7 F 0.26522(16) 0.1070(3) 0.4043(3) 0.0306(11) Uani 1 1 d .
F8 F 0.26181(18) -0.0936(3) 0.3855(4) 0.0295(11) Uani 1 1 d .
F9 F 0.24341(19) -0.0447(3) 0.6007(3) 0.0387(12) Uani 1 1 d .
F10 F 0.29308(18) 0.1345(4) 0.6200(4) 0.0401(12) Uani 1 1 d .
F11 F 0.3400(2) -0.0255(5) 0.6947(3) 0.0420(13) Uani 1 1 d .
F12 F 0.32407(18) -0.2338(4) 0.5350(3) 0.0339(11) Uani 1 1 d .
F13 F 0.43007(18) -0.1743(3) 0.5777(4) 0.0324(11) Uani 1 1 d .
F14 F 0.40016(17) -0.1925(3) 0.4093(4) 0.0352(11) Uani 1 1 d .
N1 N 0.4197(3) 0.0567(5) 0.5035(6) 0.0219(14) Uani 1 1 d .
C1 C 0.4190(3) 0.1856(6) 0.5305(6) 0.0150(6) Uani 1 1 d .
C2 C 0.4481(3) 0.2253(6) 0.6252(5) 0.0150(6) Uani 1 1 d U
C3 C 0.4554(3) 0.3514(7) 0.6555(5) 0.0150(6) Uani 1 1 d .
C4 C 0.4341(3) 0.4425(6) 0.5885(6) 0.0150(6) Uani 1 1 d .
C5 C 0.4062(3) 0.4121(5) 0.4870(6) 0.0150(6) Uani 1 1 d .
C6 C 0.3998(3) 0.2849(6) 0.4599(5) 0.0150(6) Uani 1 1 d .
C9 C 0.3065(3) 0.0122(7) 0.6056(7) 0.0261(18) Uani 1 1 d .
C10 C 0.3765(3) -0.1537(7) 0.5055(6) 0.0269(18) Uani 1 1 d U
C8 C 0.3054(3) 0.0000(7) 0.4006(6) 0.0189(15) Uani 1 1 d .
C7 C 0.3543(3) -0.0122(7) 0.5024(6) 0.0182(16) Uani 1 1 d U
Li1 Li 0.5026(6) 0.0169(14) 0.3933(9) 0.030(3) Uani 1 1 d .

loop_
_atom_site_aniso_label
_atom_site_aniso_U_11
_atom_site_aniso_U_22
_atom_site_aniso_U_33
_atom_site_aniso_U_23
_atom_site_aniso_U_13
_atom_site_aniso_U_12
F5 0.027(2) 0.038(3) 0.018(2) -0.008(2) -0.0025(19) -0.002(2)
F4 0.0229(19) 0.015(2) 0.024(2) 0.009(2) -0.0033(17) 0.0052(19)
F3 0.025(2) 0.022(2) 0.033(3) 0.005(2) 0.003(2) 0.0000(18)
F2 0.035(2) 0.021(2) 0.023(2) -0.006(2) 0.000(2) -0.0027(19)
F1 0.028(2) 0.021(2) 0.024(2) 0.004(2) -0.0007(18) 0.0006(18)
F6 0.029(2) 0.038(3) 0.019(2) -0.002(2) -0.0016(19) -0.014(2)
F7 0.013(2) 0.027(3) 0.052(3) 0.010(2) -0.0038(19) 0.0068(19)
F8 0.023(2) 0.025(2) 0.041(3) -0.004(2) -0.008(2) -0.012(2)
F9 0.020(2) 0.054(3) 0.042(3) -0.010(2) 0.011(2) -0.013(2)
F10 0.028(2) 0.034(3) 0.057(3) -0.013(3) 0.014(2) 0.000(2)
F11 0.035(2) 0.078(4) 0.013(2) 0.001(3) 0.002(2) -0.017(3)
F12 0.026(2) 0.029(3) 0.046(3) 0.003(2) -0.0043(19) -0.014(2)
F13 0.024(2) 0.017(2) 0.057(3) 0.008(2) -0.008(2) -0.0035(18)
F14 0.018(2) 0.037(3) 0.050(3) -0.008(3) 0.012(2) 0.0114(19)
N1 0.013(3) 0.025(3) 0.028(4) -0.002(3) -0.001(3) -0.005(2)
C1 0.0161(14) 0.0100(14) 0.0188(15) -0.0017(12) 0.0027(12) 0.0044(11)
C2 0.0161(14) 0.0100(14) 0.0188(15) -0.0017(12) 0.0027(12) 0.0044(11)
C3 0.0161(14) 0.0100(14) 0.0188(15) -0.0017(12) 0.0027(12) 0.0044(11)
C4 0.0161(14) 0.0100(14) 0.0188(15) -0.0017(12) 0.0027(12) 0.0044(11)
C5 0.0161(14) 0.0100(14) 0.0188(15) -0.0017(12) 0.0027(12) 0.0044(11)
C6 0.0161(14) 0.0100(14) 0.0188(15) -0.0017(12) 0.0027(12) 0.0044(11)
C9 0.024(4) 0.019(4) 0.035(5) -0.013(5) 0.011(4) -0.016(4)
C10 0.020(4) 0.043(5) 0.018(4) 0.004(5) 0.002(4) -0.009(4)
C8 0.016(3) 0.014(4) 0.027(5) -0.001(5) 0.004(4) -0.002(4)
C7 0.021(4) 0.023(4) 0.011(3) 0.004(4) -0.003(3) -0.011(4)
Li1 0.015(5) 0.053(9) 0.022(6) -0.004(8) -0.005(6) 0.004(6)

loop_
_atom_type_symbol
_atom_type_description
_atom_type_scat_dispersion_real
_atom_type_scat_dispersion_imag
_atom_type_scat_source
C C 0.0033 0.0016 'International Tables Vol C Tables 4.2.6.8 and 6.1.1.4'
F F 0.0171 0.0103 'International Tables Vol C Tables 4.2.6.8 and 6.1.1.4'
Li Li -0.0003 0.0001 'International Tables Vol C Tables 4.2.6.8 and 6.1.1.4'
N N 0.0061 0.0033 'International Tables Vol C Tables 4.2.6.8 and 6.1.1.4'

loop_
_geom_angle_atom_site_label_1
_geom_angle_atom_site_label_2
_geom_angle_atom_site_label_3
_geom_angle
_geom_angle_site_symmetry_1
_geom_angle_site_symmetry_3
C3 F2 Li1 154.0(5) . 8_566
C2 F1 Li1 105.9(5) . 5_656
C10 F13 Li1 114.9(5) . 5_656
C1 N1 C7 119.5(5) . .
C1 N1 Li1 103.2(6) . 5_656
C7 N1 Li1 114.4(6) . 5_656
C1 N1 Li1 110.8(6) . .
C7 N1 Li1 121.5(6) . .
Li1 N1 Li1 78.7(5) 5_656 .
C2 C1 N1 120.1(6) . .
C2 C1 C6 113.6(6) . .
N1 C1 C6 125.6(6) . .
C2 C1 Li1 74.7(5) . 5_656
N1 C1 Li1 47.1(4) . 5_656
C6 C1 Li1 157.4(5) . 5_656
C1 C2 F1 118.0(6) . .
C1 C2 C3 124.6(6) . .
F1 C2 C3 117.4(5) . .
C1 C2 Li1 76.8(5) . 5_656
F1 C2 Li1 45.0(3) . 5_656
C3 C2 Li1 152.7(5) . 5_656
C4 C3 F2 120.7(6) . .
C4 C3 C2 120.0(6) . .
F2 C3 C2 119.2(6) . .
C3 C4 F3 121.8(6) . .
C3 C4 C5 120.0(6) . .
F3 C4 C5 118.1(6) . .
F4 C5 C4 120.4(5) . .
F4 C5 C6 121.5(6) . .
C4 C5 C6 118.1(7) . .
F5 C6 C5 116.1(6) . .
F5 C6 C1 120.3(6) . .
C5 C6 C1 123.6(6) . .
F11 C9 F9 108.7(6) . .
F11 C9 F10 105.8(6) . .
F9 C9 F10 106.4(5) . .
F11 C9 C7 110.4(5) . .
F9 C9 C7 113.2(6) . .
F10 C9 C7 112.0(6) . .
F14 C10 F12 106.6(6) . .
F14 C10 F13 106.7(5) . .
F12 C10 F13 105.0(6) . .
F14 C10 C7 111.4(6) . .
F12 C10 C7 114.9(5) . .
F13 C10 C7 111.6(6) . .
F8 C8 F6 107.3(6) . .
F8 C8 F7 107.2(4) . .
F6 C8 F7 105.5(6) . .
F8 C8 C7 114.9(6) . .
F6 C8 C7 110.0(4) . .
F7 C8 C7 111.5(6) . .
N1 C7 C8 118.0(6) . .
N1 C7 C10 105.4(5) . .
C8 C7 C10 104.8(6) . .
N1 C7 C9 113.3(6) . .
C8 C7 C9 107.6(5) . .
C10 C7 C9 106.8(6) . .
F1 Li1 F2 89.3(5) 5_656 8_565
F1 Li1 N1 82.8(5) 5_656 5_656
F2 Li1 N1 142.9(6) 8_565 5_656
F1 Li1 N1 133.6(7) 5_656 .
F2 Li1 N1 110.1(6) 8_565 .
N1 Li1 N1 101.3(5) 5_656 .
F1 Li1 F13 125.8(6) 5_656 5_656
F2 Li1 F13 78.4(5) 8_565 5_656
N1 Li1 F13 77.2(4) 5_656 5_656
N1 Li1 F13 99.8(6) . 5_656
F1 Li1 Li1 116.6(9) 5_656 5_656
F2 Li1 Li1 153.9(10) 8_565 5_656
N1 Li1 Li1 51.0(4) 5_656 5_656
N1 Li1 Li1 50.3(4) . 5_656
F13 Li1 Li1 87.8(6) 5_656 5_656
F1 Li1 C2 29.1(3) 5_656 5_656
F2 Li1 C2 118.0(5) 8_565 5_656
N1 Li1 C2 57.6(4) 5_656 5_656
N1 Li1 C2 119.3(6) . 5_656
F13 Li1 C2 123.6(5) 5_656 5_656
Li1 Li1 C2 88.1(7) 5_656 5_656
F1 Li1 C1 56.1(4) 5_656 5_656
F2 Li1 C1 139.6(6) 8_565 5_656
N1 Li1 C1 29.7(3) 5_656 5_656
N1 Li1 C1 109.1(5) . 5_656
F13 Li1 C1 103.9(4) 5_656 5_656
Li1 Li1 C1 65.1(5) 5_656 5_656
C2 Li1 C1 28.4(2) 5_656 5_656

loop_
_geom_bond_atom_site_label_1
_geom_bond_atom_site_label_2
_geom_bond_distance
_geom_bond_site_symmetry_2
F5 C6 1.360(7) .
F4 C5 1.330(7) .
F3 C4 1.353(6) .
F2 C3 1.380(7) .
F2 Li1 2.063(12) 8_566
F1 C2 1.384(7) .
F1 Li1 2.016(14) 5_656
F6 C8 1.346(7) .
F7 C8 1.363(7) .
F8 C8 1.298(7) .
F9 C9 1.325(6) .
F10 C9 1.334(8) .
F11 C9 1.324(8) .
F12 C10 1.347(7) .
F13 C10 1.356(7) .
F13 Li1 2.122(14) 5_656
F14 C10 1.329(8) .
N1 C1 1.408(7) .
N1 C7 1.425(6) .
N1 Li1 2.081(13) 5_656
N1 Li1 2.101(13) .
C1 C2 1.352(8) .
C1 C6 1.411(8) .
C1 Li1 2.765(14) 5_656
C2 C3 1.396(9) .
C2 Li1 2.740(16) 5_656
C3 C4 1.331(8) .
C4 C5 1.391(9) .
C5 C6 1.395(8) .
C9 C7 1.573(9) .
C10 C7 1.559(9) .
C8 C7 1.554(9) .
Li1 F1 2.016(14) 5_656
Li1 F2 2.063(12) 8_565
Li1 N1 2.081(13) 5_656
Li1 F13 2.122(14) 5_656
Li1 Li1 2.65(2) 5_656
Li1 C2 2.740(16) 5_656
Li1 C1 2.765(14) 5_656

loop_
_geom_torsion_atom_site_label_1
_geom_torsion_atom_site_label_2
_geom_torsion_atom_site_label_3
_geom_torsion_atom_site_label_4
_geom_torsion
_geom_torsion_site_symmetry_1
_geom_torsion_site_symmetry_4
C7 N1 C1 C2 110.7(7) . .
Li1 N1 C1 C2 -17.5(7) 5_656 .
Li1 N1 C1 C2 -100.2(7) . .
C7 N1 C1 C6 -79.6(9) . .
Li1 N1 C1 C6 152.2(6) 5_656 .
Li1 N1 C1 C6 69.5(8) . .
C7 N1 C1 Li1 128.2(8) . 5_656
Li1 N1 C1 Li1 -82.8(6) . 5_656
N1 C1 C2 F1 -5.7(9) . .
C6 C1 C2 F1 -176.5(5) . .
Li1 C1 C2 F1 -18.9(5) 5_656 .
N1 C1 C2 C3 174.5(6) . .
C6 C1 C2 C3 3.6(9) . .
Li1 C1 C2 C3 161.3(7) 5_656 .
N1 C1 C2 Li1 13.2(6) . 5_656
C6 C1 C2 Li1 -157.7(6) . 5_656
Li1 F1 C2 C1 26.4(7) 5_656 .
Li1 F1 C2 C3 -153.7(5) 5_656 .
Li1 F2 C3 C4 40.9(13) 8_566 .
Li1 F2 C3 C2 -143.0(10) 8_566 .
C1 C2 C3 C4 -1.2(10) . .
F1 C2 C3 C4 178.9(5) . .
Li1 C2 C3 C4 135.9(10) 5_656 .
C1 C2 C3 F2 -177.3(5) . .
F1 C2 C3 F2 2.8(8) . .
Li1 C2 C3 F2 -40.2(14) 5_656 .
F2 C3 C4 F3 -3.4(9) . .
C2 C3 C4 F3 -179.4(5) . .
F2 C3 C4 C5 174.4(5) . .
C2 C3 C4 C5 -1.6(9) . .
C3 C4 C5 F4 -176.7(5) . .
F3 C4 C5 F4 1.2(9) . .
C3 C4 C5 C6 1.6(9) . .
F3 C4 C5 C6 179.5(5) . .
F4 C5 C6 F5 0.6(9) . .
C4 C5 C6 F5 -177.7(5) . .
F4 C5 C6 C1 179.4(5) . .
C4 C5 C6 C1 1.0(9) . .
C2 C1 C6 F5 175.2(5) . .
N1 C1 C6 F5 5.0(9) . .
Li1 C1 C6 F5 67.7(15) 5_656 .
C2 C1 C6 C5 -3.5(9) . .
N1 C1 C6 C5 -173.8(6) . .
Li1 C1 C6 C5 -111.0(13) 5_656 .
Li1 F13 C10 F14 94.9(6) 5_656 .
Li1 F13 C10 F12 -152.1(5) 5_656 .
Li1 F13 C10 C7 -27.0(8) 5_656 .
C1 N1 C7 C8 80.5(9) . .
Li1 N1 C7 C8 -156.7(6) 5_656 .
Li1 N1 C7 C8 -65.2(9) . .
C1 N1 C7 C10 -163.0(7) . .
Li1 N1 C7 C10 -40.1(7) 5_656 .
Li1 N1 C7 C10 51.4(8) . .
C1 N1 C7 C9 -46.5(9) . .
Li1 N1 C7 C9 76.3(7) 5_656 .
Li1 N1 C7 C9 167.8(6) . .
F8 C8 C7 N1 156.6(6) . .
F6 C8 C7 N1 35.5(8) . .
F7 C8 C7 N1 -81.1(7) . .
F8 C8 C7 C10 39.8(7) . .
F6 C8 C7 C10 -81.4(6) . .
F7 C8 C7 C10 162.0(5) . .
F8 C8 C7 C9 -73.7(7) . .
F6 C8 C7 C9 165.2(6) . .
F7 C8 C7 C9 48.6(7) . .
F14 C10 C7 N1 -76.1(7) . .
F12 C10 C7 N1 162.5(6) . .
F13 C10 C7 N1 43.0(8) . .
F14 C10 C7 C8 49.1(6) . .
F12 C10 C7 C8 -72.3(7) . .
F13 C10 C7 C8 168.3(5) . .
F14 C10 C7 C9 163.1(5) . .
F12 C10 C7 C9 41.7(8) . .
F13 C10 C7 C9 -77.7(6) . .
F11 C9 C7 N1 -62.5(8) . .
F9 C9 C7 N1 175.4(6) . .
F10 C9 C7 N1 55.1(8) . .
F11 C9 C7 C8 165.2(6) . .
F9 C9 C7 C8 43.1(8) . .
F10 C9 C7 C8 -77.2(7) . .
F11 C9 C7 C10 53.1(7) . .
F9 C9 C7 C10 -69.0(7) . .
F10 C9 C7 C10 170.7(6) . .
C1 N1 Li1 F1 -169.2(7) . 5_656
C7 N1 Li1 F1 -21.0(11) . 5_656
Li1 N1 Li1 F1 90.8(10) 5_656 5_656
C1 N1 Li1 F2 -60.0(8) . 8_565
C7 N1 Li1 F2 88.3(8) . 8_565
Li1 N1 Li1 F2 -159.9(10) 5_656 8_565
C1 N1 Li1 N1 99.9(7) . 5_656
C7 N1 Li1 N1 -111.8(7) . 5_656
Li1 N1 Li1 N1 0.0 5_656 5_656
C1 N1 Li1 F13 21.1(7) . 5_656
C7 N1 Li1 F13 169.4(5) . 5_656
Li1 N1 Li1 F13 -78.8(5) 5_656 5_656
C1 N1 Li1 Li1 99.9(7) . 5_656
C7 N1 Li1 Li1 -111.8(7) . 5_656
C1 N1 Li1 C2 158.9(5) . 5_656
C7 N1 Li1 C2 -52.8(8) . 5_656
Li1 N1 Li1 C2 59.0(5) 5_656 5_656
C1 N1 Li1 C1 129.7(5) . 5_656
C7 N1 Li1 C1 -82.0(7) . 5_656
Li1 N1 Li1 C1 29.8(3) 5_656 5_656
